data_4089337
loop_
_publ_author_name
'Pavlik, Sonja'
'Mereiter, Kurt'
'Puchberger, Michael'
'Kirchner, Karl'

_publ_section_title
;
 Reactions of the Cationic Fragments [RuCp(PPh2NHR)2]+and
 [RuTp(PPh2NHR)2]+(R = Ph,n-Pr) with Alkynes:&#x00A0; Formation of
 Four-Membered Azaphosphacarbenes
;
_journal_issue 14
_journal_name_full Organometallics
_journal_page_first 3561
_journal_paper_doi 10.1021/om050247a
_journal_volume 24
_journal_year 2005
_chemical_formula_moiety 'C41 H37 N2 P2 Ru, C F3 O3 S'
_chemical_formula_sum 'C42 H37 F3 N2 O3 P2 Ru S'
_chemical_formula_weight 869.81
_chemical_name_common 'RuCp(PPh~2~NHPh)~2~(eta^1^-OSO~2~CF~3~) (3)'
_space_group_IT_number 7
_space_group_name_Hall 'P -2yabc'
_space_group_name_H-M_alt 'P 1 n 1 (a,b+1/4,c)'
_symmetry_cell_setting monoclinic
_symmetry_space_group_name_H-M 'P 1 n 1 (a,b+1/4,c)'
_atom_sites_solution_hydrogens geom
_atom_sites_solution_primary direct
_atom_sites_solution_secondary difmap
_audit_creation_method SHELXL-97
_cell_angle_alpha 90.00
_cell_angle_beta 98.610(2)
_cell_angle_gamma 90.00
_cell_formula_units_Z 4
_cell_length_a 9.9429(12)
_cell_length_b 21.374(3)
_cell_length_c 18.606(2)
_cell_measurement_reflns_used 970
_cell_measurement_temperature 297(2)
_cell_measurement_theta_max 29.4
_cell_measurement_theta_min 2.9
_cell_volume 3909.6(8)
_computing_cell_refinement 'Bruker SAINT'
_computing_data_collection 'Bruker SMART'
_computing_data_reduction 'Bruker SAINT, SADABS, XPREP'
_computing_molecular_graphics 'Bruker SHELXTL'
_computing_publication_material 'Bruker SHELXTL'
_computing_structure_refinement 'SHELXL-97 (Sheldrick, 1997)'
_computing_structure_solution 'SHELXS-97 (Sheldrick, 1997)'
_diffrn_ambient_temperature 297(2)
_diffrn_measured_fraction_theta_full 0.980
_diffrn_measured_fraction_theta_max 0.980
_diffrn_measurement_device_type 'CCD area detector'
_diffrn_measurement_method 'phi and omega scans'
_diffrn_radiation_monochromator graphite
_diffrn_radiation_source 'normal-focus sealed tube'
_diffrn_radiation_type MoK\a
_diffrn_radiation_wavelength 0.71073
_diffrn_reflns_av_R_equivalents 0.0160
_diffrn_reflns_av_sigmaI/netI 0.0351
_diffrn_reflns_limit_h_max 13
_diffrn_reflns_limit_h_min -13
_diffrn_reflns_limit_k_max 23
_diffrn_reflns_limit_k_min -30
_diffrn_reflns_limit_l_max 25
_diffrn_reflns_limit_l_min -22
_diffrn_reflns_number 29072
_diffrn_reflns_theta_full 30.00
_diffrn_reflns_theta_max 30.00
_diffrn_reflns_theta_min 2.20
_diffrn_standards_decay_% 0
_exptl_absorpt_coefficient_mu 0.592
_exptl_absorpt_correction_T_max 1.00
_exptl_absorpt_correction_T_min 0.92
_exptl_absorpt_correction_type multi-scan
_exptl_absorpt_process_details 'program SADABS V2.10'
_exptl_crystal_colour orange
_exptl_crystal_density_diffrn 1.478
_exptl_crystal_density_method 'not measured'
_exptl_crystal_description prism
_exptl_crystal_F_000 1776
_exptl_crystal_size_max 0.6
_exptl_crystal_size_mid 0.4
_exptl_crystal_size_min 0.3
_refine_diff_density_max 0.346
_refine_diff_density_min -0.424
_refine_diff_density_rms 0.049
_refine_ls_abs_structure_details 'Flack H D (1983), Acta Cryst. A39, 876-881'
_refine_ls_abs_structure_Flack 0.00(3)
_refine_ls_extinction_coef 0.00145(10)
_refine_ls_extinction_expression Fc^*^=kFc[1+0.001xFc^2^\l^3^/sin(2\q)]^-1/4^
_refine_ls_extinction_method SHELXL
_refine_ls_goodness_of_fit_ref 1.002
_refine_ls_hydrogen_treatment mixed
_refine_ls_matrix_type full
_refine_ls_number_parameters 987
_refine_ls_number_reflns 19397
_refine_ls_number_restraints 168
_refine_ls_restrained_S_all 0.999
_refine_ls_R_factor_all 0.0450
_refine_ls_R_factor_gt 0.0315
_refine_ls_shift/su_max 0.002
_refine_ls_shift/su_mean 0.000
_refine_ls_structure_factor_coef Fsqd
_refine_ls_weighting_details 'calc w=1/[\s^2^(Fo^2^)+(0.0346P)^2^+0.5019P] where P=(Fo^2^+2Fc^2^)/3'
_refine_ls_weighting_scheme calc
_refine_ls_wR_factor_gt 0.0688
_refine_ls_wR_factor_ref 0.0745
_reflns_number_gt 15960
_reflns_number_total 19397
_reflns_threshold_expression >2sigma(I)
_cod_data_source_file om050247asi20050402_100602.cif
_cod_data_source_block compd3
_cod_depositor_comments
;
The following automatic conversions were performed:

data item '_symmetry_cell_setting' value 'Monoclinic' was changed to
'monoclinic' in accordance with the
/home/saulius/struct/COD-crude-data/automatic-downloads/DataCite-retrospective/ACS/depositions/lib/dictionaries/cif_core.dic
dictionary named 'cif_core.dic' version 2.4.2 last updated on
2011-04-26.

Automatic conversion script
Id: cif_fix_values 6909 2019-04-08 15:41:33Z antanas 
;
_cod_original_sg_symbol_H-M Pn
_cod_database_code 4089337

loop_
_symmetry_equiv_pos_as_xyz
'x, y, z'
'x+1/2, -y+1/2, z+1/2'

loop_
_atom_site_label
_atom_site_type_symbol
_atom_site_fract_x
_atom_site_fract_y
_atom_site_fract_z
_atom_site_U_iso_or_equiv
_atom_site_adp_type
_atom_site_occupancy
_atom_site_symmetry_multiplicity
_atom_site_calc_flag
_atom_site_refinement_flags
Ru Ru 0.62251(12) 0.067164(12) 0.16997(6) 0.03374(7) Uani 1 1 d D
P1 P 0.67830(15) 0.11129(4) 0.28353(8) 0.0352(2) Uani 1 1 d D
P2 P 0.47190(15) 0.14247(4) 0.11716(8) 0.03343(19) Uani 1 1 d D
S S 0.37753(17) -0.03420(5) 0.19337(9) 0.0496(3) Uani 1 1 d D
O1 O 0.4442(3) 0.02501(13) 0.21226(18) 0.0494(7) Uani 1 1 d D
O2 O 0.4342(5) -0.0854(2) 0.2348(3) 0.1079(16) Uani 1 1 d D
O3 O 0.3441(5) -0.0438(2) 0.1177(2) 0.0999(14) Uani 1 1 d D
F1 F 0.1327(5) -0.06560(16) 0.2118(3) 0.142(2) Uani 1 1 d D
F2 F 0.1558(4) 0.02866(18) 0.1897(4) 0.142(2) Uani 1 1 d D
F3 F 0.2334(5) -0.0046(3) 0.2914(3) 0.167(2) Uani 1 1 d D
N1 N 0.5516(2) 0.10721(16) 0.33380(11) 0.0440(7) Uani 1 1 d D
H1N H 0.4756(17) 0.0961(15) 0.3087(16) 0.053 Uiso 1 1 d D
N2 N 0.3436(3) 0.10431(11) 0.06639(18) 0.0403(7) Uani 1 1 d D
H2N H 0.349(5) 0.0651(5) 0.077(2) 0.048 Uiso 1 1 d D
C1 C 0.6695(5) -0.0128(2) 0.1023(3) 0.0649(12) Uani 1 1 d D
H1 H 0.6086 -0.0452 0.0886 0.078 Uiso 1 1 calc R
C2 C 0.7663(5) -0.0111(2) 0.1647(3) 0.0594(12) Uani 1 1 d D
H2 H 0.7825 -0.0424 0.1997 0.071 Uiso 1 1 calc R
C3 C 0.8338(5) 0.0453(2) 0.1653(3) 0.0601(12) Uani 1 1 d D
H3 H 0.9040 0.0582 0.2009 0.072 Uiso 1 1 calc R
C4 C 0.7806(6) 0.0798(2) 0.1043(3) 0.0727(16) Uani 1 1 d D
H4 H 0.8067 0.1199 0.0927 0.087 Uiso 1 1 calc R
C5 C 0.6802(6) 0.0429(3) 0.0638(2) 0.0761(17) Uani 1 1 d D
H5 H 0.6297 0.0535 0.0193 0.091 Uiso 1 1 calc R
C6 C 0.8177(5) 0.07014(16) 0.3390(2) 0.0456(10) Uani 1 1 d D
C7 C 0.7986(5) 0.0066(2) 0.3502(3) 0.0627(12) Uani 1 1 d D
H7 H 0.7167 -0.0126 0.3318 0.075 Uiso 1 1 calc R
C8 C 0.9047(6) -0.0282(2) 0.3897(3) 0.0813(16) Uani 1 1 d D
H8 H 0.8929 -0.0708 0.3969 0.098 Uiso 1 1 calc R
C9 C 1.0241(6) -0.0006(3) 0.4174(3) 0.0854(17) Uani 1 1 d D
H9 H 1.0937 -0.0245 0.4428 0.103 Uiso 1 1 calc R
C10 C 1.0430(5) 0.0622(3) 0.4083(3) 0.0780(15) Uani 1 1 d D
H10 H 1.1244 0.0810 0.4283 0.094 Uiso 1 1 calc R
C11 C 0.9409(4) 0.0976(2) 0.3694(3) 0.0605(11) Uani 1 1 d D
H11 H 0.9543 0.1402 0.3634 0.073 Uiso 1 1 calc R
C12 C 0.7303(4) 0.19312(16) 0.2863(2) 0.0436(9) Uani 1 1 d D
C13 C 0.8393(5) 0.2114(2) 0.2519(2) 0.0550(11) Uani 1 1 d D
H13 H 0.8892 0.1812 0.2313 0.066 Uiso 1 1 calc R
C14 C 0.8742(5) 0.2744(2) 0.2480(3) 0.0686(14) Uani 1 1 d D
H14 H 0.9470 0.2862 0.2249 0.082 Uiso 1 1 calc R
C15 C 0.8000(6) 0.3193(2) 0.2786(3) 0.0763(15) Uani 1 1 d D
H15 H 0.8229 0.3613 0.2759 0.092 Uiso 1 1 calc R
C16 C 0.6935(6) 0.30199(19) 0.3127(3) 0.0741(14) Uani 1 1 d D
H16 H 0.6447 0.3323 0.3337 0.089 Uiso 1 1 calc R
C17 C 0.6572(5) 0.23878(18) 0.3161(2) 0.0557(10) Uani 1 1 d D
H17 H 0.5834 0.2275 0.3386 0.067 Uiso 1 1 calc R
C18 C 0.5528(4) 0.10786(17) 0.4093(2) 0.0424(9) Uani 1 1 d D
C19 C 0.4424(5) 0.0827(2) 0.4367(3) 0.0586(11) Uani 1 1 d D
H19 H 0.3706 0.0657 0.4050 0.070 Uiso 1 1 calc R
C20 C 0.4377(6) 0.0824(3) 0.5094(3) 0.0801(17) Uani 1 1 d D
H20 H 0.3634 0.0646 0.5267 0.096 Uiso 1 1 calc R
C21 C 0.5402(7) 0.1078(3) 0.5572(3) 0.0833(18) Uani 1 1 d D
H21 H 0.5356 0.1076 0.6068 0.100 Uiso 1 1 calc R
C22 C 0.6503(6) 0.1338(2) 0.5322(3) 0.0707(14) Uani 1 1 d D
H22 H 0.7211 0.1506 0.5648 0.085 Uiso 1 1 calc R
C23 C 0.6564(5) 0.1352(2) 0.4572(2) 0.0581(11) Uani 1 1 d D
H23 H 0.7292 0.1543 0.4398 0.070 Uiso 1 1 calc R
C24 C 0.5443(4) 0.19421(15) 0.0539(2) 0.0419(8) Uani 1 1 d D
C25 C 0.6503(5) 0.23389(18) 0.0813(2) 0.0541(10) Uani 1 1 d D
H25 H 0.6799 0.2354 0.1311 0.065 Uiso 1 1 calc R
C26 C 0.7120(5) 0.2710(2) 0.0353(3) 0.0647(12) Uani 1 1 d D
H26 H 0.7832 0.2973 0.0540 0.078 Uiso 1 1 calc R
C27 C 0.6685(5) 0.2692(2) -0.0379(3) 0.0720(13) Uani 1 1 d D
H27 H 0.7088 0.2949 -0.0689 0.086 Uiso 1 1 calc R
C28 C 0.5652(5) 0.2295(2) -0.0656(2) 0.0745(13) Uani 1 1 d D
H28 H 0.5373 0.2277 -0.1155 0.089 Uiso 1 1 calc R
C29 C 0.5025(4) 0.19229(19) -0.0201(2) 0.0551(9) Uani 1 1 d D
H29 H 0.4319 0.1659 -0.0393 0.066 Uiso 1 1 calc R
C30 C 0.3854(4) 0.19654(16) 0.17140(19) 0.0404(8) Uani 1 1 d D
C31 C 0.4018(5) 0.26098(17) 0.1711(2) 0.0598(10) Uani 1 1 d D
H31 H 0.4573 0.2794 0.1410 0.072 Uiso 1 1 calc R
C32 C 0.3345(6) 0.2977(2) 0.2160(3) 0.0784(15) Uani 1 1 d D
H32 H 0.3456 0.3409 0.2156 0.094 Uiso 1 1 calc R
C33 C 0.2522(6) 0.2716(2) 0.2607(3) 0.0786(15) Uani 1 1 d D
H33 H 0.2094 0.2966 0.2914 0.094 Uiso 1 1 calc R
C34 C 0.2343(6) 0.2083(2) 0.2594(3) 0.0746(14) Uani 1 1 d D
H34 H 0.1770 0.1904 0.2888 0.090 Uiso 1 1 calc R
C35 C 0.2994(5) 0.1702(2) 0.2154(3) 0.0564(11) Uani 1 1 d D
H35 H 0.2856 0.1272 0.2153 0.068 Uiso 1 1 calc R
C36 C 0.2130(4) 0.12317(16) 0.0328(2) 0.0391(8) Uani 1 1 d D
C37 C 0.1200(4) 0.07603(17) 0.0073(2) 0.0448(9) Uani 1 1 d D
H37 H 0.1439 0.0341 0.0138 0.054 Uiso 1 1 calc R
C38 C -0.0077(5) 0.0926(2) -0.0276(3) 0.0567(10) Uani 1 1 d D
H38 H -0.0692 0.0613 -0.0447 0.068 Uiso 1 1 calc R
C39 C -0.0454(5) 0.1534(2) -0.0374(3) 0.0585(11) Uani 1 1 d D
H39 H -0.1316 0.1636 -0.0613 0.070 Uiso 1 1 calc R
C40 C 0.0441(4) 0.19911(19) -0.0121(2) 0.0562(11) Uani 1 1 d D
H40 H 0.0171 0.2407 -0.0174 0.067 Uiso 1 1 calc R
C41 C 0.1750(4) 0.18521(18) 0.0216(2) 0.0512(10) Uani 1 1 d D
H41 H 0.2364 0.2172 0.0365 0.061 Uiso 1 1 calc R
C42 C 0.2169(5) -0.0198(2) 0.2243(4) 0.0743(16) Uani 1 1 d D
Ru' Ru 0.37820(12) -0.071023(11) 0.83069(6) 0.03279(7) Uani 1 1 d D
P1' P 0.31401(16) -0.10606(4) 0.71357(8) 0.0349(2) Uani 1 1 d D
P2' P 0.53032(15) -0.14989(4) 0.87208(8) 0.0353(2) Uani 1 1 d D
S' S 0.62069(16) 0.03254(4) 0.81458(9) 0.0462(2) Uani 1 1 d D
O1' O 0.5506(3) -0.02504(12) 0.78845(17) 0.0457(7) Uani 1 1 d D
O2' O 0.5642(4) 0.08760(16) 0.7830(3) 0.1029(15) Uani 1 1 d D
O3' O 0.6619(5) 0.03266(19) 0.8915(2) 0.0858(12) Uani 1 1 d D
F1' F 0.8639(4) 0.07124(13) 0.79926(19) 0.0839(10) Uani 1 1 d D
F2' F 0.8447(4) -0.02565(16) 0.8049(4) 0.144(2) Uani 1 1 d D
F3' F 0.7584(5) 0.0217(3) 0.7091(2) 0.1463(19) Uani 1 1 d D
N1' N 0.4382(2) -0.10095(16) 0.66233(12) 0.0439(7) Uani 1 1 d D
H1'N H 0.506(2) -0.0795(12) 0.6837(18) 0.053 Uiso 1 1 d D
N2' N 0.6590(4) -0.11557(13) 0.9270(2) 0.0462(8) Uani 1 1 d D
H2'N H 0.651(5) -0.0755(3) 0.926(3) 0.055 Uiso 1 1 d D
C1' C 0.3378(6) 0.0016(3) 0.9091(4) 0.095(2) Uani 1 1 d D
H1' H 0.3996 0.0330 0.9251 0.114 Uiso 1 1 calc R
C2' C 0.2325(6) 0.0039(2) 0.8470(3) 0.0730(16) Uani 1 1 d D
H2' H 0.2122 0.0375 0.8154 0.088 Uiso 1 1 calc R
C3' C 0.1678(5) -0.0529(3) 0.8433(3) 0.0672(13) Uani 1 1 d D
H3' H 0.0948 -0.0641 0.8084 0.081 Uiso 1 1 calc R
C4' C 0.2263(5) -0.0905(2) 0.8983(3) 0.0686(14) Uani 1 1 d D
H4' H 0.2018 -0.1316 0.9062 0.082 Uiso 1 1 calc R
C5' C 0.3288(6) -0.0570(3) 0.9404(3) 0.0838(19) Uani 1 1 d D
H5' H 0.3824 -0.0713 0.9825 0.101 Uiso 1 1 calc R
C6' C 0.1792(4) -0.05649(19) 0.6641(2) 0.0439(9) Uani 1 1 d D
C7' C 0.2095(6) 0.00645(19) 0.6593(3) 0.0628(12) Uani 1 1 d D
H7' H 0.2954 0.0207 0.6793 0.075 Uiso 1 1 calc R
C8' C 0.1150(6) 0.0487(2) 0.6255(3) 0.0826(16) Uani 1 1 d D
H8' H 0.1367 0.0909 0.6231 0.099 Uiso 1 1 calc R
C9' C -0.0108(6) 0.0274(3) 0.5959(3) 0.093(2) Uani 1 1 d D
H9' H -0.0752 0.0553 0.5729 0.111 Uiso 1 1 calc R
C10' C -0.0423(5) -0.0348(3) 0.5998(3) 0.0765(15) Uani 1 1 d D
H10' H -0.1284 -0.0487 0.5798 0.092 Uiso 1 1 calc R
C11' C 0.0527(5) -0.0775(2) 0.6332(2) 0.0586(11) Uani 1 1 d D
H11' H 0.0310 -0.1198 0.6346 0.070 Uiso 1 1 calc R
C12' C 0.2514(4) -0.18669(16) 0.7026(2) 0.0422(8) Uani 1 1 d D
C13' C 0.1420(5) -0.20545(19) 0.7367(2) 0.0504(10) Uani 1 1 d D
H13' H 0.0947 -0.1758 0.7597 0.061 Uiso 1 1 calc R
C14' C 0.1032(5) -0.2677(2) 0.7366(3) 0.0659(13) Uani 1 1 d D
H14' H 0.0307 -0.2799 0.7596 0.079 Uiso 1 1 calc R
C15' C 0.1723(6) -0.3109(2) 0.7024(3) 0.0831(17) Uani 1 1 d D
H15' H 0.1475 -0.3528 0.7025 0.100 Uiso 1 1 calc R
C16' C 0.2776(6) -0.2927(2) 0.6680(3) 0.0790(15) Uani 1 1 d D
H16' H 0.3224 -0.3225 0.6439 0.095 Uiso 1 1 calc R
C17' C 0.3194(5) -0.23109(17) 0.6680(2) 0.0549(10) Uani 1 1 d D
H17' H 0.3925 -0.2197 0.6449 0.066 Uiso 1 1 calc R
C18' C 0.4354(5) -0.10077(19) 0.5862(2) 0.0476(10) Uani 1 1 d D
C19' C 0.5476(6) -0.0769(2) 0.5588(3) 0.0668(14) Uani 1 1 d D
H19' H 0.6203 -0.0609 0.5907 0.080 Uiso 1 1 calc R
C20' C 0.5527(8) -0.0766(3) 0.4855(3) 0.092(2) Uani 1 1 d D
H20' H 0.6301 -0.0618 0.4686 0.111 Uiso 1 1 calc R
C21' C 0.4455(7) -0.0980(3) 0.4372(3) 0.090(2) Uani 1 1 d D
H21' H 0.4489 -0.0977 0.3875 0.108 Uiso 1 1 calc R
C22' C 0.3326(7) -0.1199(3) 0.4637(3) 0.0839(18) Uani 1 1 d D
H22' H 0.2586 -0.1340 0.4312 0.101 Uiso 1 1 calc R
C23' C 0.3263(5) -0.1214(2) 0.5374(2) 0.0561(10) Uani 1 1 d D
H23' H 0.2486 -0.1363 0.5541 0.067 Uiso 1 1 calc R
C24' C 0.4618(4) -0.20834(15) 0.9280(2) 0.0434(8) Uani 1 1 d D
C25' C 0.3531(5) -0.24525(18) 0.8960(2) 0.0582(11) Uani 1 1 d D
H25' H 0.3202 -0.2411 0.8467 0.070 Uiso 1 1 calc R
C26' C 0.2942(5) -0.2882(2) 0.9379(3) 0.0690(13) Uani 1 1 d D
H26' H 0.2221 -0.3127 0.9162 0.083 Uiso 1 1 calc R
C27' C 0.3395(5) -0.2950(2) 1.0093(3) 0.0814(15) Uani 1 1 d D
H27' H 0.2998 -0.3242 1.0366 0.098 Uiso 1 1 calc R
C28' C 0.4457(5) -0.2579(2) 1.0417(3) 0.0818(15) Uani 1 1 d D
H28' H 0.4772 -0.2622 1.0911 0.098 Uiso 1 1 calc R
C29' C 0.5056(5) -0.2144(2) 1.0008(2) 0.0605(11) Uani 1 1 d D
H29' H 0.5760 -0.1893 1.0233 0.073 Uiso 1 1 calc R
C30' C 0.6149(4) -0.19514(16) 0.8089(2) 0.0420(8) Uani 1 1 d D
C31' C 0.5943(5) -0.2582(2) 0.7958(3) 0.0791(15) Uani 1 1 d D
H31' H 0.5378 -0.2810 0.8216 0.095 Uiso 1 1 calc R
C32' C 0.6600(7) -0.2876(3) 0.7425(4) 0.113(2) Uani 1 1 d D
H32' H 0.6474 -0.3303 0.7343 0.136 Uiso 1 1 calc R
C33' C 0.7406(6) -0.2553(3) 0.7035(4) 0.105(2) Uani 1 1 d D
H33' H 0.7805 -0.2751 0.6675 0.126 Uiso 1 1 calc R
C34' C 0.7623(6) -0.1940(3) 0.7172(3) 0.0854(17) Uani 1 1 d D
H34' H 0.8196 -0.1716 0.6915 0.102 Uiso 1 1 calc R
C35' C 0.6996(5) -0.1641(2) 0.7697(3) 0.0601(12) Uani 1 1 d D
H35' H 0.7157 -0.1217 0.7783 0.072 Uiso 1 1 calc R
C36' C 0.7891(4) -0.13685(16) 0.9587(2) 0.0410(8) Uani 1 1 d D
C37' C 0.8802(4) -0.09352(18) 0.9922(2) 0.0470(9) Uani 1 1 d D
H37' H 0.8553 -0.0516 0.9923 0.056 Uiso 1 1 calc R
C38' C 1.0085(5) -0.1114(2) 1.0257(3) 0.0611(12) Uani 1 1 d D
H38' H 1.0686 -0.0816 1.0484 0.073 Uiso 1 1 calc R
C39' C 1.0468(5) -0.1731(2) 1.0254(3) 0.0624(12) Uani 1 1 d D
H39' H 1.1333 -0.1851 1.0472 0.075 Uiso 1 1 calc R
C40' C 0.9569(4) -0.2173(2) 0.9927(3) 0.0598(11) Uani 1 1 d D
H40' H 0.9822 -0.2592 0.9928 0.072 Uiso 1 1 calc R
C41' C 0.8277(4) -0.19902(17) 0.9595(2) 0.0525(10) Uani 1 1 d D
H41' H 0.7669 -0.2289 0.9377 0.063 Uiso 1 1 calc R
C42' C 0.7794(5) 0.0239(2) 0.7797(3) 0.0642(13) Uani 1 1 d D

loop_
_atom_site_aniso_label
_atom_site_aniso_U_11
_atom_site_aniso_U_22
_atom_site_aniso_U_33
_atom_site_aniso_U_23
_atom_site_aniso_U_13
_atom_site_aniso_U_12
Ru 0.03168(16) 0.03842(13) 0.03154(14) -0.00324(11) 0.00606(11) 0.00521(11)
P1 0.0301(5) 0.0426(5) 0.0322(5) -0.0014(3) 0.0021(4) -0.0011(3)
P2 0.0341(5) 0.0357(4) 0.0298(4) -0.0031(3) 0.0024(3) 0.0034(3)
S 0.0572(7) 0.0388(5) 0.0544(6) -0.0052(4) 0.0136(5) -0.0030(4)
O1 0.0417(17) 0.0515(16) 0.0572(19) -0.0105(13) 0.0145(14) -0.0085(12)
O2 0.114(3) 0.074(2) 0.144(4) 0.053(2) 0.048(3) 0.042(2)
O3 0.111(3) 0.125(3) 0.064(2) -0.046(2) 0.015(2) -0.044(3)
F1 0.093(3) 0.081(2) 0.266(6) -0.026(2) 0.076(3) -0.0467(19)
F2 0.053(2) 0.090(3) 0.283(7) 0.027(3) 0.020(3) 0.0113(18)
F3 0.100(3) 0.283(6) 0.138(4) -0.084(4) 0.079(3) -0.033(3)
N1 0.0364(18) 0.0639(19) 0.0324(16) -0.0082(13) 0.0072(13) -0.0044(14)
N2 0.0331(15) 0.0371(14) 0.0469(17) -0.0078(12) -0.0066(12) 0.0038(11)
C1 0.061(3) 0.061(2) 0.076(3) -0.030(2) 0.023(2) 0.012(2)
C2 0.058(3) 0.060(2) 0.062(3) 0.0059(18) 0.014(2) 0.030(2)
C3 0.043(3) 0.079(3) 0.060(3) -0.014(2) 0.014(2) 0.015(2)
C4 0.080(4) 0.070(3) 0.082(4) 0.002(2) 0.056(3) 0.010(3)
C5 0.082(4) 0.120(4) 0.030(2) -0.011(2) 0.016(2) 0.048(3)
C6 0.048(2) 0.055(2) 0.0343(19) 0.0055(14) 0.0070(16) 0.0033(15)
C7 0.068(3) 0.063(2) 0.056(3) 0.0160(19) 0.005(2) 0.007(2)
C8 0.113(4) 0.064(3) 0.068(3) 0.021(2) 0.015(3) 0.030(3)
C9 0.074(3) 0.120(5) 0.060(3) 0.023(3) 0.002(2) 0.045(3)
C10 0.051(2) 0.116(4) 0.064(3) 0.013(3) -0.002(2) 0.012(2)
C11 0.037(2) 0.078(3) 0.062(3) 0.011(2) -0.0078(17) -0.0006(18)
C12 0.048(2) 0.0450(18) 0.0335(17) -0.0020(13) -0.0082(14) -0.0058(15)
C13 0.051(2) 0.068(2) 0.043(2) 0.0013(17) -0.0026(17) -0.0110(18)
C14 0.063(3) 0.073(3) 0.064(3) 0.011(2) -0.011(2) -0.031(2)
C15 0.090(4) 0.045(2) 0.088(3) 0.003(2) -0.006(3) -0.019(2)
C16 0.082(3) 0.043(2) 0.094(4) -0.005(2) -0.001(3) 0.000(2)
C17 0.059(2) 0.051(2) 0.054(2) -0.0009(16) -0.0008(18) 0.0016(17)
C18 0.047(2) 0.0458(18) 0.0345(18) -0.0015(13) 0.0071(15) 0.0067(15)
C19 0.052(3) 0.080(3) 0.046(3) 0.008(2) 0.015(2) 0.004(2)
C20 0.073(4) 0.106(4) 0.069(4) 0.011(3) 0.036(3) 0.015(3)
C21 0.109(5) 0.109(4) 0.037(2) 0.010(2) 0.024(3) 0.040(3)
C22 0.088(3) 0.075(3) 0.045(2) -0.012(2) -0.005(2) 0.021(2)
C23 0.074(3) 0.061(2) 0.038(2) -0.0064(16) 0.0041(18) 0.007(2)
C24 0.0458(18) 0.0421(16) 0.0379(17) 0.0000(13) 0.0068(14) 0.0026(13)
C25 0.055(2) 0.062(2) 0.042(2) 0.0076(16) -0.0028(16) -0.0092(17)
C26 0.056(2) 0.064(2) 0.074(3) 0.017(2) 0.008(2) -0.0103(19)
C27 0.066(3) 0.088(3) 0.063(3) 0.036(2) 0.014(2) -0.004(2)
C28 0.068(3) 0.109(4) 0.044(2) 0.022(2) 0.0038(19) -0.002(3)
C29 0.053(2) 0.075(2) 0.0354(18) 0.0017(16) -0.0002(15) -0.0026(18)
C30 0.0427(18) 0.0427(17) 0.0342(17) -0.0031(12) 0.0002(13) 0.0078(13)
C31 0.080(3) 0.0448(19) 0.054(2) -0.0086(15) 0.009(2) 0.0094(17)
C32 0.107(4) 0.052(2) 0.074(3) -0.022(2) 0.007(3) 0.026(2)
C33 0.083(3) 0.075(3) 0.080(3) -0.027(2) 0.018(3) 0.030(2)
C34 0.070(3) 0.090(3) 0.071(3) -0.010(2) 0.033(2) 0.015(2)
C35 0.058(3) 0.050(2) 0.065(3) -0.0056(17) 0.023(2) 0.0102(18)
C36 0.0367(18) 0.0480(17) 0.0325(16) -0.0023(13) 0.0049(13) 0.0026(13)
C37 0.0406(18) 0.0464(19) 0.0466(19) -0.0112(14) 0.0038(14) -0.0060(13)
C38 0.042(2) 0.071(2) 0.056(2) -0.0070(18) 0.0052(17) -0.0081(17)
C39 0.037(2) 0.080(3) 0.055(2) 0.003(2) -0.0049(16) 0.0000(19)
C40 0.051(2) 0.055(2) 0.060(2) 0.0099(17) -0.0012(18) 0.0125(17)
C41 0.0415(19) 0.053(2) 0.055(2) -0.0026(16) -0.0060(16) -0.0018(15)
C42 0.059(3) 0.054(3) 0.118(5) -0.011(3) 0.040(3) -0.012(2)
Ru' 0.03081(16) 0.03775(13) 0.03019(14) -0.00333(10) 0.00580(11) 0.00387(11)
P1' 0.0318(5) 0.0413(4) 0.0312(5) -0.0029(3) 0.0032(4) -0.0009(3)
P2' 0.0341(5) 0.0346(4) 0.0362(4) 0.0007(3) 0.0018(3) 0.0008(3)
S' 0.0455(6) 0.0382(4) 0.0543(6) -0.0046(4) 0.0060(4) -0.0024(4)
O1' 0.0413(17) 0.0499(15) 0.0467(16) -0.0085(12) 0.0093(13) -0.0105(12)
O2' 0.074(3) 0.0448(17) 0.185(4) 0.017(2) 0.001(2) 0.0141(16)
O3' 0.097(3) 0.110(3) 0.0507(19) -0.0218(17) 0.0104(18) -0.052(2)
F1' 0.073(2) 0.0798(19) 0.092(2) 0.0202(14) -0.0100(16) -0.0385(14)
F2' 0.057(2) 0.073(2) 0.309(7) 0.034(3) 0.054(3) 0.0105(17)
F3' 0.108(3) 0.265(5) 0.076(3) -0.051(3) 0.047(2) -0.067(3)
N1' 0.0351(17) 0.0627(19) 0.0336(16) -0.0076(13) 0.0046(13) -0.0065(14)
N2' 0.0441(18) 0.0400(14) 0.0521(18) -0.0026(13) -0.0003(14) 0.0009(12)
C1' 0.076(4) 0.111(4) 0.109(5) -0.081(4) 0.052(4) -0.030(3)
C2' 0.092(4) 0.059(3) 0.078(3) 0.004(2) 0.047(3) 0.034(3)
C3' 0.035(2) 0.099(4) 0.071(3) -0.012(3) 0.019(2) 0.011(2)
C4' 0.069(3) 0.075(3) 0.073(3) 0.008(2) 0.046(3) 0.014(2)
C5' 0.068(3) 0.151(5) 0.034(2) -0.005(3) 0.015(2) 0.047(3)
C6' 0.038(2) 0.060(2) 0.0327(19) 0.0035(15) 0.0026(15) 0.0090(15)
C7' 0.077(3) 0.056(2) 0.055(3) 0.0099(18) 0.007(2) 0.014(2)
C8' 0.107(4) 0.067(3) 0.074(3) 0.021(2) 0.014(3) 0.029(3)
C9' 0.088(4) 0.124(5) 0.068(3) 0.033(3) 0.019(3) 0.062(4)
C10' 0.046(2) 0.121(5) 0.060(3) 0.021(3) 0.0006(19) 0.021(3)
C11' 0.049(2) 0.080(3) 0.047(2) 0.0096(18) 0.0090(17) 0.0038(19)
C12' 0.0412(18) 0.0450(18) 0.0381(18) -0.0008(13) -0.0019(14) -0.0024(14)
C13' 0.049(2) 0.053(2) 0.047(2) -0.0025(16) -0.0005(17) -0.0103(16)
C14' 0.056(2) 0.067(3) 0.070(3) 0.011(2) -0.004(2) -0.019(2)
C15' 0.087(4) 0.055(3) 0.100(4) 0.000(2) -0.006(3) -0.020(2)
C16' 0.094(4) 0.049(2) 0.091(4) -0.014(2) 0.006(3) 0.005(2)
C17' 0.056(2) 0.049(2) 0.058(2) -0.0060(17) 0.0027(18) -0.0019(16)
C18' 0.056(2) 0.052(2) 0.038(2) 0.0002(15) 0.0171(17) 0.0157(17)
C19' 0.075(4) 0.074(3) 0.058(3) 0.007(2) 0.031(3) 0.009(2)
C20' 0.123(6) 0.108(5) 0.054(4) 0.030(3) 0.044(4) 0.028(4)
C21' 0.132(6) 0.105(4) 0.040(3) 0.017(3) 0.031(3) 0.049(4)
C22' 0.122(5) 0.089(3) 0.037(2) -0.008(2) -0.003(3) 0.042(3)
C23' 0.060(2) 0.065(2) 0.040(2) -0.0082(16) -0.0017(17) 0.0092(19)
C24' 0.0382(17) 0.0490(18) 0.0412(18) 0.0101(14) 0.0003(14) 0.0042(14)
C25' 0.057(2) 0.058(2) 0.055(2) 0.0184(18) -0.0043(18) -0.0113(17)
C26' 0.063(3) 0.059(2) 0.083(3) 0.019(2) 0.006(2) -0.0151(19)
C27' 0.079(3) 0.089(3) 0.076(3) 0.035(3) 0.011(3) -0.022(3)
C28' 0.087(3) 0.102(4) 0.054(3) 0.036(2) 0.003(2) -0.011(3)
C29' 0.055(2) 0.078(3) 0.046(2) 0.0141(18) -0.0006(17) -0.0087(19)
C30' 0.0361(18) 0.0435(17) 0.0441(19) -0.0060(13) -0.0009(14) 0.0131(13)
C31' 0.068(3) 0.055(2) 0.117(4) -0.025(2) 0.022(3) -0.0028(19)
C32' 0.095(4) 0.078(3) 0.169(7) -0.072(4) 0.030(5) 0.005(3)
C33' 0.059(3) 0.135(5) 0.121(5) -0.077(4) 0.014(3) 0.011(3)
C34' 0.065(3) 0.122(4) 0.076(3) -0.014(3) 0.033(3) 0.022(3)
C35' 0.054(3) 0.059(2) 0.072(3) -0.0066(19) 0.023(2) 0.0105(19)
C36' 0.0323(17) 0.0485(19) 0.0400(18) 0.0027(14) -0.0016(13) -0.0024(13)
C37' 0.0420(19) 0.048(2) 0.051(2) -0.0031(15) 0.0065(15) -0.0038(15)
C38' 0.039(2) 0.088(3) 0.053(2) 0.002(2) -0.0021(17) -0.012(2)
C39' 0.035(2) 0.088(3) 0.062(3) 0.019(2) -0.0010(17) 0.0027(19)
C40' 0.045(2) 0.062(2) 0.070(3) 0.0142(19) 0.0022(18) 0.0074(17)
C41' 0.0420(19) 0.0489(19) 0.063(2) 0.0083(16) -0.0036(16) -0.0002(15)
C42' 0.058(3) 0.060(3) 0.072(3) 0.001(2) 0.004(2) -0.018(2)

loop_
_atom_type_symbol
_atom_type_description
_atom_type_scat_dispersion_real
_atom_type_scat_dispersion_imag
_atom_type_scat_source
C C 0.0033 0.0016 'International Tables Vol C Tables 4.2.6.8 and 6.1.1.4'
H H 0.0000 0.0000 'International Tables Vol C Tables 4.2.6.8 and 6.1.1.4'
N N 0.0061 0.0033 'International Tables Vol C Tables 4.2.6.8 and 6.1.1.4'
O O 0.0106 0.0060 'International Tables Vol C Tables 4.2.6.8 and 6.1.1.4'
F F 0.0171 0.0103 'International Tables Vol C Tables 4.2.6.8 and 6.1.1.4'
P P 0.1023 0.0942 'International Tables Vol C Tables 4.2.6.8 and 6.1.1.4'
S S 0.1246 0.1234 'International Tables Vol C Tables 4.2.6.8 and 6.1.1.4'
Ru Ru -1.2594 0.8363 'International Tables Vol C Tables 4.2.6.8 and 6.1.1.4'

loop_
_geom_angle_atom_site_label_1
_geom_angle_atom_site_label_2
_geom_angle_atom_site_label_3
_geom_angle
C4 Ru C3 37.57(18)
C4 Ru C5 37.6(2)
C3 Ru C5 61.85(19)
C4 Ru C2 62.43(18)
C3 Ru C2 36.70(16)
C5 Ru C2 61.65(18)
C4 Ru C1 62.5(2)
C3 Ru C1 61.45(18)
C5 Ru C1 37.05(18)
C2 Ru C1 36.70(16)
C4 Ru O1 159.76(17)
C3 Ru O1 138.81(16)
C5 Ru O1 123.28(18)
C2 Ru O1 105.23(15)
C1 Ru O1 97.77(16)
C4 Ru P1 111.94(17)
C3 Ru P1 91.34(13)
C5 Ru P1 149.36(17)
C2 Ru P1 106.34(12)
C1 Ru P1 142.66(14)
O1 Ru P1 86.38(8)
C4 Ru P2 98.81(15)
C3 Ru P2 134.62(14)
C5 Ru P2 91.25(13)
C2 Ru P2 152.68(13)
C1 Ru P2 118.28(14)
O1 Ru P2 86.15(9)
P1 Ru P2 98.99(3)
N1 P1 C12 105.51(18)
N1 P1 C6 103.25(19)
C12 P1 C6 104.98(17)
N1 P1 Ru 113.04(11)
C12 P1 Ru 116.55(12)
C6 P1 Ru 112.31(14)
N2 P2 C30 103.69(17)
N2 P2 C24 105.62(17)
C30 P2 C24 103.55(16)
N2 P2 Ru 106.82(10)
C30 P2 Ru 122.16(12)
C24 P2 Ru 113.55(12)
O2 S O3 116.7(3)
O2 S O1 114.6(3)
O3 S O1 113.6(2)
O2 S C42 105.0(3)
O3 S C42 104.8(3)
O1 S C42 99.7(2)
S O1 Ru 128.74(18)
C18 N1 P1 131.4(3)
C18 N1 H1N 115(2)
P1 N1 H1N 112(2)
C36 N2 P2 132.8(2)
C36 N2 H2N 113(3)
P2 N2 H2N 109(3)
C2 C1 C5 107.9(4)
C2 C1 Ru 71.6(2)
C5 C1 Ru 71.0(2)
C2 C1 H1 126.0
C5 C1 H1 126.0
Ru C1 H1 123.1
C3 C2 C1 107.7(4)
C3 C2 Ru 69.8(2)
C1 C2 Ru 71.7(2)
C3 C2 H2 126.2
C1 C2 H2 126.2
Ru C2 H2 123.9
C2 C3 C4 109.4(4)
C2 C3 Ru 73.5(3)
C4 C3 Ru 70.5(3)
C2 C3 H3 125.3
C4 C3 H3 125.3
Ru C3 H3 122.4
C3 C4 C5 107.1(4)
C3 C4 Ru 72.0(3)
C5 C4 Ru 73.3(3)
C3 C4 H4 126.4
C5 C4 H4 126.4
Ru C4 H4 120.2
C4 C5 C1 107.8(4)
C4 C5 Ru 69.2(2)
C1 C5 Ru 72.0(3)
C4 C5 H5 126.1
C1 C5 H5 126.1
Ru C5 H5 124.3
C7 C6 C11 118.6(4)
C7 C6 P1 116.5(3)
C11 C6 P1 124.9(3)
C6 C7 C8 119.1(5)
C6 C7 H7 120.4
C8 C7 H7 120.4
C9 C8 C7 121.0(5)
C9 C8 H8 119.5
C7 C8 H8 119.5
C8 C9 C10 120.5(4)
C8 C9 H9 119.8
C10 C9 H9 119.8
C9 C10 C11 119.9(5)
C9 C10 H10 120.0
C11 C10 H10 120.0
C10 C11 C6 120.9(4)
C10 C11 H11 119.6
C6 C11 H11 119.6
C17 C12 C13 118.6(4)
C17 C12 P1 121.7(3)
C13 C12 P1 119.5(3)
C12 C13 C14 120.7(4)
C12 C13 H13 119.7
C14 C13 H13 119.7
C15 C14 C13 119.7(5)
C15 C14 H14 120.2
C13 C14 H14 120.2
C16 C15 C14 120.2(4)
C16 C15 H15 119.9
C14 C15 H15 119.9
C15 C16 C17 120.3(5)
C15 C16 H16 119.8
C17 C16 H16 119.8
C12 C17 C16 120.5(5)
C12 C17 H17 119.8
C16 C17 H17 119.8
C23 C18 C19 118.7(4)
C23 C18 N1 122.8(4)
C19 C18 N1 118.4(4)
C20 C19 C18 121.0(5)
C20 C19 H19 119.5
C18 C19 H19 119.5
C19 C20 C21 120.9(5)
C19 C20 H20 119.6
C21 C20 H20 119.6
C20 C21 C22 119.9(5)
C20 C21 H21 120.1
C22 C21 H21 120.1
C21 C22 C23 120.1(5)
C21 C22 H22 119.9
C23 C22 H22 119.9
C18 C23 C22 119.3(5)
C18 C23 H23 120.3
C22 C23 H23 120.3
C29 C24 C25 118.9(4)
C29 C24 P2 122.2(3)
C25 C24 P2 118.8(3)
C26 C25 C24 120.6(4)
C26 C25 H25 119.7
C24 C25 H25 119.7
C27 C26 C25 119.9(4)
C27 C26 H26 120.0
C25 C26 H26 120.0
C26 C27 C28 120.0(4)
C26 C27 H27 120.0
C28 C27 H27 120.0
C27 C28 C29 120.6(4)
C27 C28 H28 119.7
C29 C28 H28 119.7
C28 C29 C24 120.0(4)
C28 C29 H29 120.0
C24 C29 H29 120.0
C31 C30 C35 119.2(4)
C31 C30 P2 124.0(3)
C35 C30 P2 116.8(3)
C30 C31 C32 119.5(4)
C30 C31 H31 120.3
C32 C31 H31 120.3
C33 C32 C31 121.3(4)
C33 C32 H32 119.3
C31 C32 H32 119.3
C34 C33 C32 118.8(4)
C34 C33 H33 120.6
C32 C33 H33 120.6
C33 C34 C35 121.6(5)
C33 C34 H34 119.2
C35 C34 H34 119.2
C34 C35 C30 119.6(4)
C34 C35 H35 120.2
C30 C35 H35 120.2
C41 C36 C37 119.1(3)
C41 C36 N2 123.4(3)
C37 C36 N2 117.4(3)
C38 C37 C36 119.2(4)
C38 C37 H37 120.4
C36 C37 H37 120.4
C39 C38 C37 121.6(4)
C39 C38 H38 119.2
C37 C38 H38 119.2
C38 C39 C40 119.3(4)
C38 C39 H39 120.4
C40 C39 H39 120.4
C39 C40 C41 121.6(4)
C39 C40 H40 119.2
C41 C40 H40 119.2
C36 C41 C40 119.2(4)
C36 C41 H41 120.4
C40 C41 H41 120.4
F3 C42 F1 110.8(5)
F3 C42 F2 105.1(5)
F1 C42 F2 105.6(5)
F3 C42 S 111.4(4)
F1 C42 S 113.3(4)
F2 C42 S 110.1(4)
C4' Ru' C3' 36.71(18)
C4' Ru' C5' 37.3(2)
C3' Ru' C5' 61.4(2)
C4' Ru' C1' 62.3(2)
C3' Ru' C1' 62.0(2)
C5' Ru' C1' 36.8(2)
C4' Ru' C2' 61.78(19)
C3' Ru' C2' 36.44(18)
C5' Ru' C2' 61.98(19)
C1' Ru' C2' 38.0(2)
C4' Ru' O1' 160.42(17)
C3' Ru' O1' 139.99(17)
C5' Ru' O1' 124.2(2)
C1' Ru' O1' 98.60(17)
C2' Ru' O1' 106.52(17)
C4' Ru' P1' 111.83(16)
C3' Ru' P1' 91.44(15)
C5' Ru' P1' 149.05(18)
C1' Ru' P1' 143.3(2)
C2' Ru' P1' 105.71(16)
O1' Ru' P1' 85.88(8)
C4' Ru' P2' 98.39(14)
C3' Ru' P2' 133.16(15)
C5' Ru' P2' 90.93(15)
C1' Ru' P2' 117.8(2)
C2' Ru' P2' 152.84(14)
O1' Ru' P2' 86.53(8)
P1' Ru' P2' 98.77(3)
N1' P1' C12' 105.37(18)
N1' P1' C6' 102.79(19)
C12' P1' C6' 105.98(18)
N1' P1' Ru' 113.24(11)
C12' P1' Ru' 116.91(13)
C6' P1' Ru' 111.33(14)
N2' P2' C24' 105.53(17)
N2' P2' C30' 103.91(18)
C24' P2' C30' 104.64(17)
N2' P2' Ru' 106.49(11)
C24' P2' Ru' 114.03(12)
C30' P2' Ru' 120.86(12)
O2' S' O3' 117.2(3)
O2' S' O1' 115.4(2)
O3' S' O1' 112.7(2)
O2' S' C42' 104.7(3)
O3' S' C42' 103.1(2)
O1' S' C42' 101.17(19)
S' O1' Ru' 127.61(17)
C18' N1' P1' 131.8(3)
C18' N1' H1'N 111(3)
P1' N1' H1'N 111(3)
C36' N2' P2' 132.7(2)
C36' N2' H2'N 114(3)
P2' N2' H2'N 111(3)
C5' C1' C2' 106.5(4)
C5' C1' Ru' 71.0(3)
C2' C1' Ru' 71.2(2)
C5' C1' H1' 126.7
C2' C1' H1' 126.7
Ru' C1' H1' 122.9
C3' C2' C1' 106.7(5)
C3' C2' Ru' 70.3(2)
C1' C2' Ru' 70.8(3)
C3' C2' H2' 126.6
C1' C2' H2' 126.6
Ru' C2' H2' 123.9
C4' C3' C2' 109.9(5)
C4' C3' Ru' 70.5(3)
C2' C3' Ru' 73.2(3)
C4' C3' H3' 125.0
C2' C3' H3' 125.0
Ru' C3' H3' 122.8
C3' C4' C5' 108.4(5)
C3' C4' Ru' 72.8(3)
C5' C4' Ru' 73.1(3)
C3' C4' H4' 125.8
C5' C4' H4' 125.8
Ru' C4' H4' 120.1
C4' C5' C1' 108.4(5)
C4' C5' Ru' 69.6(3)
C1' C5' Ru' 72.2(3)
C4' C5' H5' 125.8
C1' C5' H5' 125.8
Ru' C5' H5' 124.0
C11' C6' C7' 119.0(4)
C11' C6' P1' 124.8(3)
C7' C6' P1' 116.2(3)
C8' C7' C6' 121.5(5)
C8' C7' H7' 119.2
C6' C7' H7' 119.2
C9' C8' C7' 119.0(5)
C9' C8' H8' 120.5
C7' C8' H8' 120.5
C8' C9' C10' 120.2(5)
C8' C9' H9' 119.9
C10' C9' H9' 119.9
C9' C10' C11' 121.0(5)
C9' C10' H10' 119.5
C11' C10' H10' 119.5
C6' C11' C10' 119.2(4)
C6' C11' H11' 120.4
C10' C11' H11' 120.4
C17' C12' C13' 118.9(4)
C17' C12' P1' 121.1(3)
C13' C12' P1' 119.6(3)
C14' C13' C12' 120.7(4)
C14' C13' H13' 119.7
C12' C13' H13' 119.7
C15' C14' C13' 119.4(5)
C15' C14' H14' 120.3
C13' C14' H14' 120.3
C16' C15' C14' 120.2(5)
C16' C15' H15' 119.9
C14' C15' H15' 119.9
C15' C16' C17' 121.6(5)
C15' C16' H16' 119.2
C17' C16' H16' 119.2
C12' C17' C16' 119.2(5)
C12' C17' H17' 120.4
C16' C17' H17' 120.4
C23' C18' C19' 118.2(4)
C23' C18' N1' 123.7(4)
C19' C18' N1' 118.1(4)
C20' C19' C18' 121.1(6)
C20' C19' H19' 119.5
C18' C19' H19' 119.5
C21' C20' C19' 120.8(6)
C21' C20' H20' 119.6
C19' C20' H20' 119.6
C20' C21' C22' 118.4(5)
C20' C21' H21' 120.8
C22' C21' H21' 120.8
C21' C22' C23' 121.7(5)
C21' C22' H22' 119.1
C23' C22' H22' 119.1
C18' C23' C22' 119.8(5)
C18' C23' H23' 120.1
C22' C23' H23' 120.1
C29' C24' C25' 118.8(3)
C29' C24' P2' 122.7(3)
C25' C24' P2' 118.3(3)
C26' C25' C24' 119.8(4)
C26' C25' H25' 120.1
C24' C25' H25' 120.1
C27' C26' C25' 121.2(4)
C27' C26' H26' 119.4
C25' C26' H26' 119.4
C26' C27' C28' 119.3(4)
C26' C27' H27' 120.3
C28' C27' H27' 120.3
C27' C28' C29' 120.4(4)
C27' C28' H28' 119.8
C29' C28' H28' 119.8
C24' C29' C28' 120.5(4)
C24' C29' H29' 119.8
C28' C29' H29' 119.8
C35' C30' C31' 117.9(4)
C35' C30' P2' 117.8(3)
C31' C30' P2' 124.2(3)
C30' C31' C32' 119.2(5)
C30' C31' H31' 120.4
C32' C31' H31' 120.4
C33' C32' C31' 121.5(5)
C33' C32' H32' 119.2
C31' C32' H32' 119.2
C34' C33' C32' 119.1(5)
C34' C33' H33' 120.4
C32' C33' H33' 120.4
C33' C34' C35' 120.4(5)
C33' C34' H34' 119.8
C35' C34' H34' 119.8
C30' C35' C34' 121.9(4)
C30' C35' H35' 119.1
C34' C35' H35' 119.1
C37' C36' C41' 118.6(3)
C37' C36' N2' 118.1(3)
C41' C36' N2' 123.3(3)
C36' C37' C38' 121.1(4)
C36' C37' H37' 119.5
C38' C37' H37' 119.5
C39' C38' C37' 119.9(4)
C39' C38' H38' 120.0
C37' C38' H38' 120.0
C38' C39' C40' 119.9(4)
C38' C39' H39' 120.1
C40' C39' H39' 120.1
C39' C40' C41' 119.8(4)
C39' C40' H40' 120.1
C41' C40' H40' 120.1
C36' C41' C40' 120.6(4)
C36' C41' H41' 119.7
C40' C41' H41' 119.7
F2' C42' F3' 109.4(5)
F2' C42' F1' 105.1(4)
F3' C42' F1' 107.7(4)
F2' C42' S' 111.8(4)
F3' C42' S' 110.5(3)
F1' C42' S' 112.0(4)

loop_
_geom_bond_atom_site_label_1
_geom_bond_atom_site_label_2
_geom_bond_distance
Ru C4 2.147(5)
Ru C3 2.166(4)
Ru C5 2.200(4)
Ru C2 2.212(4)
Ru C1 2.214(4)
Ru O1 2.234(3)
Ru P1 2.3045(10)
Ru P2 2.3148(9)
P1 N1 1.680(3)
P1 C12 1.822(4)
P1 C6 1.825(4)
P2 N2 1.680(3)
P2 C30 1.831(4)
P2 C24 1.838(4)
S O2 1.407(4)
S O3 1.413(4)
S O1 1.447(3)
S C42 1.803(5)
F1 C42 1.286(5)
F2 C42 1.319(6)
F3 C42 1.278(6)
N1 C18 1.404(4)
N1 H1N 0.86000(13)
N2 C36 1.413(4)
N2 H2N 0.86000(18)
C1 C2 1.393(6)
C1 C5 1.402(7)
C1 H1 0.9300
C2 C3 1.379(6)
C2 H2 0.9300
C3 C4 1.389(7)
C3 H3 0.9300
C4 C5 1.400(7)
C4 H4 0.9300
C5 H5 0.9300
C6 C7 1.391(5)
C6 C11 1.400(5)
C7 C8 1.405(6)
C7 H7 0.9300
C8 C9 1.356(7)
C8 H8 0.9300
C9 C10 1.369(7)
C9 H9 0.9300
C10 C11 1.380(6)
C10 H10 0.9300
C11 H11 0.9300
C12 C17 1.382(5)
C12 C13 1.394(6)
C13 C14 1.396(6)
C13 H13 0.9300
C14 C15 1.383(7)
C14 H14 0.9300
C15 C16 1.364(7)
C15 H15 0.9300
C16 C17 1.403(5)
C16 H16 0.9300
C17 H17 0.9300
C18 C23 1.386(5)
C18 C19 1.386(6)
C19 C20 1.360(6)
C19 H19 0.9300
C20 C21 1.362(7)
C20 H20 0.9300
C21 C22 1.369(7)
C21 H21 0.9300
C22 C23 1.406(6)
C22 H22 0.9300
C23 H23 0.9300
C24 C29 1.378(5)
C24 C25 1.389(5)
C25 C26 1.376(5)
C25 H25 0.9300
C26 C27 1.366(6)
C26 H26 0.9300
C27 C28 1.372(6)
C27 H27 0.9300
C28 C29 1.377(6)
C28 H28 0.9300
C29 H29 0.9300
C30 C31 1.387(5)
C30 C35 1.389(5)
C31 C32 1.389(6)
C31 H31 0.9300
C32 C33 1.371(7)
C32 H32 0.9300
C33 C34 1.364(6)
C33 H33 0.9300
C34 C35 1.382(5)
C34 H34 0.9300
C35 H35 0.9300
C36 C41 1.386(5)
C36 C37 1.401(5)
C37 C38 1.383(5)
C37 H37 0.9300
C38 C39 1.356(6)
C38 H38 0.9300
C39 C40 1.358(6)
C39 H39 0.9300
C40 C41 1.390(5)
C40 H40 0.9300
C41 H41 0.9300
Ru' C4' 2.146(4)
Ru' C3' 2.175(4)
Ru' C5' 2.191(5)
Ru' C1' 2.207(4)
Ru' C2' 2.211(4)
Ru' O1' 2.220(3)
Ru' P1' 2.3024(10)
Ru' P2' 2.3181(10)
P1' N1' 1.673(3)
P1' C12' 1.833(4)
P1' C6' 1.843(4)
P2' N2' 1.682(3)
P2' C24' 1.822(4)
P2' C30' 1.823(4)
S' O2' 1.395(4)
S' O3' 1.429(4)
S' O1' 1.461(3)
S' C42' 1.803(5)
F1' C42' 1.330(5)
F2' C42' 1.294(5)
F3' C42' 1.300(6)
N1' C18' 1.413(4)
N1' H1'N 0.86000(15)
N2' C36' 1.414(5)
N2' H2'N 0.8600(5)
C1' C5' 1.389(7)
C1' C2' 1.439(7)
C1' H1' 0.9300
C2' C3' 1.372(7)
C2' H2' 0.9300
C3' C4' 1.361(7)
C3' H3' 0.9300
C4' C5' 1.389(7)
C4' H4' 0.9300
C5' H5' 0.9300
C6' C11' 1.378(6)
C6' C7' 1.384(5)
C7' C8' 1.384(6)
C7' H7' 0.9300
C8' C9' 1.367(8)
C8' H8' 0.9300
C9' C10' 1.370(7)
C9' H9' 0.9300
C10' C11' 1.391(6)
C10' H10' 0.9300
C11' H11' 0.9300
C12' C17' 1.380(5)
C12' C13' 1.398(5)
C13' C14' 1.385(5)
C13' H13' 0.9300
C14' C15' 1.363(7)
C14' H14' 0.9300
C15' C16' 1.362(7)
C15' H15' 0.9300
C16' C17' 1.381(6)
C16' H16' 0.9300
C17' H17' 0.9300
C18' C23' 1.378(6)
C18' C19' 1.390(6)
C19' C20' 1.373(7)
C19' H19' 0.9300
C20' C21' 1.366(8)
C20' H20' 0.9300
C21' C22' 1.374(8)
C21' H21' 0.9300
C22' C23' 1.383(6)
C22' H22' 0.9300
C23' H23' 0.9300
C24' C29' 1.366(5)
C24' C25' 1.398(5)
C25' C26' 1.389(5)
C25' H25' 0.9300
C26' C27' 1.346(6)
C26' H26' 0.9300
C27' C28' 1.383(6)
C27' H27' 0.9300
C28' C29' 1.391(5)
C28' H28' 0.9300
C29' H29' 0.9300
C30' C35' 1.365(6)
C30' C31' 1.379(5)
C31' C32' 1.413(7)
C31' H31' 0.9300
C32' C33' 1.350(9)
C32' H32' 0.9300
C33' C34' 1.346(7)
C33' H33' 0.9300
C34' C35' 1.391(6)
C34' H34' 0.9300
C35' H35' 0.9300
C36' C37' 1.377(5)
C36' C41' 1.382(5)
C37' C38' 1.387(5)
C37' H37' 0.9300
C38' C39' 1.374(6)
C38' H38' 0.9300
C39' C40' 1.377(6)
C39' H39' 0.9300
C40' C41' 1.396(5)
C40' H40' 0.9300
C41' H41' 0.9300

loop_
_geom_hbond_atom_site_label_D
_geom_hbond_atom_site_label_H
_geom_hbond_atom_site_label_A
_geom_hbond_distance_DH
_geom_hbond_distance_HA
_geom_hbond_distance_DA
_geom_hbond_angle_DHA
N1 H1N O1 0.86 2.34(3) 2.935(4) 127(3)
N2 H2N O3 0.86 2.450(8) 3.305(6) 173(4)
N1' H1'N O1' 0.86 2.26(3) 2.933(4) 136(3)
N2' H2'N O3' 0.86 2.406(16) 3.237(5) 163(5)

loop_
_geom_torsion_atom_site_label_1
_geom_torsion_atom_site_label_2
_geom_torsion_atom_site_label_3
_geom_torsion_atom_site_label_4
_geom_torsion
C4 Ru P1 N1 175.4(2)
C3 Ru P1 N1 -152.31(19)
C5 Ru P1 N1 -179.9(3)
C2 Ru P1 N1 -118.30(19)
C1 Ru P1 N1 -111.5(3)
O1 Ru P1 N1 -13.48(16)
P2 Ru P1 N1 72.04(14)
C4 Ru P1 C12 52.9(2)
C3 Ru P1 C12 85.2(2)
C5 Ru P1 C12 57.6(3)
C2 Ru P1 C12 119.2(2)
C1 Ru P1 C12 125.9(3)
O1 Ru P1 C12 -135.99(17)
P2 Ru P1 C12 -50.47(16)
C4 Ru P1 C6 -68.3(2)
C3 Ru P1 C6 -36.0(2)
C5 Ru P1 C6 -63.5(3)
C2 Ru P1 C6 -2.0(2)
C1 Ru P1 C6 4.8(3)
O1 Ru P1 C6 102.87(17)
P2 Ru P1 C6 -171.61(15)
C4 Ru P2 N2 105.7(2)
C3 Ru P2 N2 118.8(2)
C5 Ru P2 N2 68.7(2)
C2 Ru P2 N2 61.8(3)
C1 Ru P2 N2 42.2(2)
O1 Ru P2 N2 -54.55(15)
P1 Ru P2 N2 -140.27(14)
C4 Ru P2 C30 -135.5(2)
C3 Ru P2 C30 -122.4(2)
C5 Ru P2 C30 -172.5(2)
C2 Ru P2 C30 -179.4(3)
C1 Ru P2 C30 161.0(2)
O1 Ru P2 C30 64.27(17)
P1 Ru P2 C30 -21.45(16)
C4 Ru P2 C24 -10.3(2)
C3 Ru P2 C24 2.8(2)
C5 Ru P2 C24 -47.3(2)
C2 Ru P2 C24 -54.2(3)
C1 Ru P2 C24 -73.8(2)
O1 Ru P2 C24 -170.57(14)
P1 Ru P2 C24 103.71(12)
O2 S O1 Ru 87.8(3)
O3 S O1 Ru -49.7(4)
C42 S O1 Ru -160.6(3)
C4 Ru O1 S 7.8(6)
C3 Ru O1 S -59.9(3)
C5 Ru O1 S 24.0(3)
C2 Ru O1 S -41.8(3)
C1 Ru O1 S -5.1(3)
P1 Ru O1 S -147.8(2)
P2 Ru O1 S 112.9(2)
C12 P1 N1 C18 -76.0(4)
C6 P1 N1 C18 33.9(4)
Ru P1 N1 C18 155.5(3)
C30 P2 N2 C36 36.3(4)
C24 P2 N2 C36 -72.2(4)
Ru P2 N2 C36 166.6(3)
C4 Ru C1 C2 79.9(3)
C3 Ru C1 C2 37.1(3)
C5 Ru C1 C2 117.3(5)
O1 Ru C1 C2 -105.1(3)
P1 Ru C1 C2 -10.9(5)
P2 Ru C1 C2 165.1(3)
C4 Ru C1 C5 -37.4(3)
C3 Ru C1 C5 -80.2(3)
C2 Ru C1 C5 -117.3(5)
O1 Ru C1 C5 137.6(3)
P1 Ru C1 C5 -128.2(3)
P2 Ru C1 C5 47.8(3)
C5 C1 C2 C3 1.1(5)
Ru C1 C2 C3 -60.9(3)
C5 C1 C2 Ru 62.0(3)
C4 Ru C2 C3 37.3(3)
C5 Ru C2 C3 80.0(3)
C1 Ru C2 C3 117.5(4)
O1 Ru C2 C3 -160.0(3)
P1 Ru C2 C3 -69.4(3)
P2 Ru C2 C3 87.9(4)
C4 Ru C2 C1 -80.2(3)
C3 Ru C2 C1 -117.5(4)
C5 Ru C2 C1 -37.5(3)
O1 Ru C2 C1 82.5(3)
P1 Ru C2 C1 173.1(3)
P2 Ru C2 C1 -29.6(5)
C1 C2 C3 C4 0.5(5)
Ru C2 C3 C4 -61.6(3)
C1 C2 C3 Ru 62.1(3)
C4 Ru C3 C2 -118.3(4)
C5 Ru C3 C2 -79.4(3)
C1 Ru C3 C2 -37.1(3)
O1 Ru C3 C2 30.0(4)
P1 Ru C3 C2 116.1(3)
P2 Ru C3 C2 -139.9(2)
C5 Ru C3 C4 38.8(3)
C2 Ru C3 C4 118.3(4)
C1 Ru C3 C4 81.2(3)
O1 Ru C3 C4 148.3(3)
P1 Ru C3 C4 -125.6(3)
P2 Ru C3 C4 -21.6(4)
C2 C3 C4 C5 -1.8(5)
Ru C3 C4 C5 -65.4(3)
C2 C3 C4 Ru 63.5(3)
C5 Ru C4 C3 -114.9(4)
C2 Ru C4 C3 -36.4(3)
C1 Ru C4 C3 -78.0(3)
O1 Ru C4 C3 -92.4(6)
P1 Ru C4 C3 61.2(3)
P2 Ru C4 C3 164.6(3)
C3 Ru C4 C5 114.9(4)
C2 Ru C4 C5 78.5(3)
C1 Ru C4 C5 36.9(3)
O1 Ru C4 C5 22.5(7)
P1 Ru C4 C5 176.1(3)
P2 Ru C4 C5 -80.5(3)
C3 C4 C5 C1 2.5(5)
Ru C4 C5 C1 -62.0(3)
C3 C4 C5 Ru 64.5(3)
C2 C1 C5 C4 -2.2(5)
Ru C1 C5 C4 60.2(3)
C2 C1 C5 Ru -62.4(3)
C3 Ru C5 C4 -38.9(3)
C2 Ru C5 C4 -80.7(3)
C1 Ru C5 C4 -117.9(4)
O1 Ru C5 C4 -170.9(3)
P1 Ru C5 C4 -7.2(5)
P2 Ru C5 C4 102.9(3)
C4 Ru C5 C1 117.9(4)
C3 Ru C5 C1 79.0(3)
C2 Ru C5 C1 37.1(3)
O1 Ru C5 C1 -53.0(3)
P1 Ru C5 C1 110.7(4)
P2 Ru C5 C1 -139.3(3)
N1 P1 C6 C7 65.1(4)
C12 P1 C6 C7 175.5(4)
Ru P1 C6 C7 -57.0(4)
N1 P1 C6 C11 -116.0(4)
C12 P1 C6 C11 -5.7(5)
Ru P1 C6 C11 121.9(4)
C11 C6 C7 C8 -1.9(7)
P1 C6 C7 C8 177.1(4)
C6 C7 C8 C9 0.7(8)
C7 C8 C9 C10 0.9(9)
C8 C9 C10 C11 -1.3(9)
C9 C10 C11 C6 0.1(8)
C7 C6 C11 C10 1.5(8)
P1 C6 C11 C10 -177.4(4)
N1 P1 C12 C17 -8.7(4)
C6 P1 C12 C17 -117.4(3)
Ru P1 C12 C17 117.7(3)
N1 P1 C12 C13 177.1(3)
C6 P1 C12 C13 68.5(4)
Ru P1 C12 C13 -56.5(3)
C17 C12 C13 C14 0.3(6)
P1 C12 C13 C14 174.7(3)
C12 C13 C14 C15 0.1(7)
C13 C14 C15 C16 0.2(8)
C14 C15 C16 C17 -0.8(8)
C13 C12 C17 C16 -1.0(6)
P1 C12 C17 C16 -175.2(3)
C15 C16 C17 C12 1.2(7)
P1 N1 C18 C23 25.2(6)
P1 N1 C18 C19 -158.0(3)
C23 C18 C19 C20 -2.6(7)
N1 C18 C19 C20 -179.6(5)
C18 C19 C20 C21 1.2(9)
C19 C20 C21 C22 -0.4(9)
C20 C21 C22 C23 1.1(8)
C19 C18 C23 C22 3.3(6)
N1 C18 C23 C22 -179.9(4)
C21 C22 C23 C18 -2.6(7)
N2 P2 C24 C29 -6.4(4)
C30 P2 C24 C29 -115.1(3)
Ru P2 C24 C29 110.3(3)
N2 P2 C24 C25 177.6(3)
C30 P2 C24 C25 68.9(3)
Ru P2 C24 C25 -65.7(3)
C29 C24 C25 C26 0.5(6)
P2 C24 C25 C26 176.7(3)
C24 C25 C26 C27 0.3(7)
C25 C26 C27 C28 -1.3(7)
C26 C27 C28 C29 1.5(7)
C27 C28 C29 C24 -0.8(7)
C25 C24 C29 C28 -0.3(6)
P2 C24 C29 C28 -176.3(3)
N2 P2 C30 C31 -122.0(3)
C24 P2 C30 C31 -11.9(4)
Ru P2 C30 C31 117.7(3)
N2 P2 C30 C35 58.4(4)
C24 P2 C30 C35 168.5(3)
Ru P2 C30 C35 -61.9(4)
C35 C30 C31 C32 1.5(6)
P2 C30 C31 C32 -178.1(3)
C30 C31 C32 C33 0.1(7)
C31 C32 C33 C34 -1.6(8)
C32 C33 C34 C35 1.5(8)
C33 C34 C35 C30 0.1(8)
C31 C30 C35 C34 -1.6(7)
P2 C30 C35 C34 178.0(4)
P2 N2 C36 C41 16.0(6)
P2 N2 C36 C37 -166.5(3)
C41 C36 C37 C38 -0.7(6)
N2 C36 C37 C38 -178.3(4)
C36 C37 C38 C39 -0.3(7)
C37 C38 C39 C40 -0.3(7)
C38 C39 C40 C41 2.1(7)
C37 C36 C41 C40 2.4(6)
N2 C36 C41 C40 179.8(4)
C39 C40 C41 C36 -3.2(7)
O2 S C42 F3 62.5(5)
O3 S C42 F3 -174.0(5)
O1 S C42 F3 -56.4(5)
O2 S C42 F1 -63.2(6)
O3 S C42 F1 60.2(5)
O1 S C42 F1 177.9(5)
O2 S C42 F2 178.7(4)
O3 S C42 F2 -57.9(5)
O1 S C42 F2 59.8(4)
C4' Ru' P1' N1' -171.9(2)
C3' Ru' P1' N1' 156.8(2)
C5' Ru' P1' N1' -175.9(3)
C1' Ru' P1' N1' 115.6(3)
C2' Ru' P1' N1' 122.8(2)
O1' Ru' P1' N1' 16.75(15)
P2' Ru' P1' N1' -69.10(14)
C4' Ru' P1' C12' -49.1(2)
C3' Ru' P1' C12' -80.4(2)
C5' Ru' P1' C12' -53.1(4)
C1' Ru' P1' C12' -121.6(3)
C2' Ru' P1' C12' -114.5(2)
O1' Ru' P1' C12' 139.53(16)
P2' Ru' P1' C12' 53.69(15)
C4' Ru' P1' C6' 72.9(2)
C3' Ru' P1' C6' 41.5(2)
C5' Ru' P1' C6' 68.9(4)
C1' Ru' P1' C6' 0.4(3)
C2' Ru' P1' C6' 7.5(2)
O1' Ru' P1' C6' -98.49(17)
P2' Ru' P1' C6' 175.67(15)
C4' Ru' P2' N2' -103.8(2)
C3' Ru' P2' N2' -117.2(2)
C5' Ru' P2' N2' -67.0(2)
C1' Ru' P2' N2' -40.7(2)
C2' Ru' P2' N2' -63.2(4)
O1' Ru' P2' N2' 57.17(16)
P1' Ru' P2' N2' 142.46(15)
C4' Ru' P2' C24' 12.2(2)
C3' Ru' P2' C24' -1.2(2)
C5' Ru' P2' C24' 48.9(2)
C1' Ru' P2' C24' 75.2(2)
C2' Ru' P2' C24' 52.7(4)
O1' Ru' P2' C24' 173.13(15)
P1' Ru' P2' C24' -101.58(13)
C4' Ru' P2' C30' 138.3(2)
C3' Ru' P2' C30' 124.8(2)
C5' Ru' P2' C30' 175.0(2)
C1' Ru' P2' C30' -158.7(2)
C2' Ru' P2' C30' 178.8(4)
O1' Ru' P2' C30' -60.79(17)
P1' Ru' P2' C30' 24.49(16)
O2' S' O1' Ru' -88.2(3)
O3' S' O1' Ru' 50.1(3)
C42' S' O1' Ru' 159.5(2)
C4' Ru' O1' S' -5.6(6)
C3' Ru' O1' S' 62.6(3)
C5' Ru' O1' S' -22.3(3)
C1' Ru' O1' S' 6.5(3)
C2' Ru' O1' S' 44.7(3)
P1' Ru' O1' S' 149.9(2)
P2' Ru' O1' S' -111.0(2)
C12' P1' N1' C18' 70.4(4)
C6' P1' N1' C18' -40.4(4)
Ru' P1' N1' C18' -160.6(3)
C24' P2' N2' C36' 69.8(4)
C30' P2' N2' C36' -40.0(4)
Ru' P2' N2' C36' -168.7(4)
C4' Ru' C1' C5' 37.1(3)
C3' Ru' C1' C5' 78.9(4)
C2' Ru' C1' C5' 115.8(5)
O1' Ru' C1' C5' -138.3(3)
P1' Ru' C1' C5' 127.0(4)
P2' Ru' C1' C5' -47.7(4)
C4' Ru' C1' C2' -78.7(3)
C3' Ru' C1' C2' -37.0(3)
C5' Ru' C1' C2' -115.8(5)
O1' Ru' C1' C2' 105.9(3)
P1' Ru' C1' C2' 11.2(5)
P2' Ru' C1' C2' -163.5(3)
C5' C1' C2' C3' -1.0(5)
Ru' C1' C2' C3' 61.5(3)
C5' C1' C2' Ru' -62.6(3)
C4' Ru' C2' C3' -36.4(3)
C5' Ru' C2' C3' -79.0(4)
C1' Ru' C2' C3' -116.6(5)
O1' Ru' C2' C3' 160.6(3)
P1' Ru' C2' C3' 70.3(3)
P2' Ru' C2' C3' -83.3(5)
C4' Ru' C2' C1' 80.2(4)
C3' Ru' C2' C1' 116.6(5)
C5' Ru' C2' C1' 37.7(3)
O1' Ru' C2' C1' -82.8(4)
P1' Ru' C2' C1' -173.1(3)
P2' Ru' C2' C1' 33.3(6)
C1' C2' C3' C4' -0.6(5)
Ru' C2' C3' C4' 61.3(3)
C1' C2' C3' Ru' -61.9(3)
C5' Ru' C3' C4' -38.4(3)
C1' Ru' C3' C4' -80.4(4)
C2' Ru' C3' C4' -119.0(5)
O1' Ru' C3' C4' -148.6(3)
P1' Ru' C3' C4' 126.1(3)
P2' Ru' C3' C4' 22.6(4)
C4' Ru' C3' C2' 119.0(5)
C5' Ru' C3' C2' 80.6(4)
C1' Ru' C3' C2' 38.6(3)
O1' Ru' C3' C2' -29.6(4)
P1' Ru' C3' C2' -115.0(3)
P2' Ru' C3' C2' 141.6(3)
C2' C3' C4' C5' 2.0(6)
Ru' C3' C4' C5' 65.0(3)
C2' C3' C4' Ru' -63.0(3)
C5' Ru' C4' C3' 116.0(5)
C1' Ru' C4' C3' 79.4(4)
C2' Ru' C4' C3' 36.1(3)
O1' Ru' C4' C3' 93.0(6)
P1' Ru' C4' C3' -60.5(3)
P2' Ru' C4' C3' -163.5(3)
C3' Ru' C4' C5' -116.0(5)
C1' Ru' C4' C5' -36.6(3)
C2' Ru' C4' C5' -79.9(3)
O1' Ru' C4' C5' -23.0(7)
P1' Ru' C4' C5' -176.6(3)
P2' Ru' C4' C5' 80.4(3)
C3' C4' C5' C1' -2.6(6)
Ru' C4' C5' C1' 62.1(4)
C3' C4' C5' Ru' -64.8(3)
C2' C1' C5' C4' 2.2(6)
Ru' C1' C5' C4' -60.5(3)
C2' C1' C5' Ru' 62.7(3)
C3' Ru' C5' C4' 37.7(3)
C1' Ru' C5' C4' 118.2(5)
C2' Ru' C5' C4' 79.3(3)
O1' Ru' C5' C4' 170.9(3)
P1' Ru' C5' C4' 6.2(5)
P2' Ru' C5' C4' -102.7(3)
C4' Ru' C5' C1' -118.2(5)
C3' Ru' C5' C1' -80.5(4)
C2' Ru' C5' C1' -38.9(3)
O1' Ru' C5' C1' 52.7(4)
P1' Ru' C5' C1' -112.0(5)
P2' Ru' C5' C1' 139.1(3)
N1' P1' C6' C11' 116.9(4)
C12' P1' C6' C11' 6.6(5)
Ru' P1' C6' C11' -121.5(4)
N1' P1' C6' C7' -64.0(4)
C12' P1' C6' C7' -174.3(3)
Ru' P1' C6' C7' 57.6(4)
C11' C6' C7' C8' 1.2(7)
P1' C6' C7' C8' -177.9(4)
C6' C7' C8' C9' -0.4(8)
C7' C8' C9' C10' 0.1(9)
C8' C9' C10' C11' -0.6(8)
C7' C6' C11' C10' -1.7(7)
P1' C6' C11' C10' 177.4(4)
C9' C10' C11' C6' 1.4(8)
N1' P1' C12' C17' 9.8(4)
C6' P1' C12' C17' 118.3(3)
Ru' P1' C12' C17' -116.9(3)
N1' P1' C12' C13' -177.4(3)
C6' P1' C12' C13' -68.9(4)
Ru' P1' C12' C13' 55.8(3)
C17' C12' C13' C14' 0.7(6)
P1' C12' C13' C14' -172.2(3)
C12' C13' C14' C15' -0.4(7)
C13' C14' C15' C16' -0.7(8)
C14' C15' C16' C17' 1.4(9)
C13' C12' C17' C16' 0.0(6)
P1' C12' C17' C16' 172.8(3)
C15' C16' C17' C12' -1.1(8)
P1' N1' C18' C23' -17.9(6)
P1' N1' C18' C19' 160.4(3)
C23' C18' C19' C20' -3.1(7)
N1' C18' C19' C20' 178.5(5)
C18' C19' C20' C21' 2.2(9)
C19' C20' C21' C22' -0.2(9)
C20' C21' C22' C23' -0.8(8)
C19' C18' C23' C22' 2.1(6)
N1' C18' C23' C22' -179.6(4)
C21' C22' C23' C18' -0.2(7)
N2' P2' C24' C29' 5.7(4)
C30' P2' C24' C29' 115.0(4)
Ru' P2' C24' C29' -110.9(3)
N2' P2' C24' C25' -179.2(3)
C30' P2' C24' C25' -69.9(3)
Ru' P2' C24' C25' 64.3(3)
C29' C24' C25' C26' -1.6(7)
P2' C24' C25' C26' -176.9(4)
C24' C25' C26' C27' 0.2(8)
C25' C26' C27' C28' 0.7(8)
C26' C27' C28' C29' -0.4(9)
C25' C24' C29' C28' 2.0(6)
P2' C24' C29' C28' 177.1(4)
C27' C28' C29' C24' -1.0(8)
N2' P2' C30' C35' -56.5(4)
C24' P2' C30' C35' -167.0(3)
Ru' P2' C30' C35' 62.8(4)
N2' P2' C30' C31' 126.6(4)
C24' P2' C30' C31' 16.1(4)
Ru' P2' C30' C31' -114.2(4)
C35' C30' C31' C32' -0.4(7)
P2' C30' C31' C32' 176.5(4)
C30' C31' C32' C33' -1.2(10)
C31' C32' C33' C34' 2.2(10)
C32' C33' C34' C35' -1.8(10)
C31' C30' C35' C34' 0.9(7)
P2' C30' C35' C34' -176.3(4)
C33' C34' C35' C30' 0.2(9)
P2' N2' C36' C37' 169.7(3)
P2' N2' C36' C41' -12.1(7)
C41' C36' C37' C38' 0.4(6)
N2' C36' C37' C38' 178.7(4)
C36' C37' C38' C39' 0.5(7)
C37' C38' C39' C40' -1.0(7)
C38' C39' C40' C41' 0.6(7)
C37' C36' C41' C40' -0.8(7)
N2' C36' C41' C40' -179.0(4)
C39' C40' C41' C36' 0.3(7)
O2' S' C42' F2' 179.6(4)
O3' S' C42' F2' 56.5(4)
O1' S' C42' F2' -60.2(4)
O2' S' C42' F3' -58.2(4)
O3' S' C42' F3' 178.7(4)
O1' S' C42' F3' 62.0(4)
O2' S' C42' F1' 61.9(4)
O3' S' C42' F1' -61.2(4)
O1' S' C42' F1' -177.9(3)
